data_2003272
loop_
_publ_author_name
'Guidetti-Grept, R.'
'Herzog, B.'
'Debrunner, B.'
'Siljegovic, V.'
'Keese, R.'
'Frey, H.-M.'
'Hauser, A.'
'K\"onig, O.'
'L\"uthi, S.'
'Birrer, J.'
'Nyffeler, D.'
'F\"ortsch, M.'
'B\"urgi, H.-B.'

_publ_section_title
;
 A [5.5.5.5]Fenestrane Derivative
;
_journal_issue 3
_journal_name_full 'Acta Crystallographica Section C'
_journal_page_first 495
_journal_page_last 497
_journal_paper_doi 10.1107/S0108270194009455
_journal_volume 51
_journal_year 1995
_chemical_compound_source Synthesis
_chemical_formula_sum 'C17 H22 O5'
_chemical_formula_weight 306.36
_space_group_IT_number 14
_symmetry_cell_setting monoclinic
_symmetry_space_group_name_Hall '-P 2ybc'
_symmetry_space_group_name_H-M 'P 1 21/c 1'
_atom_type_scat_source IntTabIV
_cell_angle_alpha 90
_cell_angle_beta 108.33(3)
_cell_angle_gamma 90
_cell_formula_units_Z 4
_cell_length_a 13.274(4)
_cell_length_b 7.746(2)
_cell_length_c 15.080(5)
_cell_measurement_reflns_used 20
_cell_measurement_temperature 293
_cell_measurement_theta_max 19.5
_cell_measurement_theta_min 11
_cell_volume 1471.9(8)
_diffrn_measurement_device 'Enraf-Nonius CAD-4'
_diffrn_measurement_method \q/2\q
_diffrn_radiation_type MoK\a
_diffrn_radiation_wavelength 0.71069
_diffrn_reflns_av_R_equivalents 0.01
_diffrn_reflns_limit_h_max 13
_diffrn_reflns_limit_h_min 0
_diffrn_reflns_limit_k_max 9
_diffrn_reflns_limit_k_min 0
_diffrn_reflns_limit_l_max 10
_diffrn_reflns_limit_l_min -10
_diffrn_reflns_number 2921
_diffrn_reflns_theta_max 25
_diffrn_standards_decay_% 0.3
_diffrn_standards_interval_time 120
_diffrn_standards_number 3
_exptl_absorpt_coefficient_mu 0.10
_exptl_absorpt_correction_T_max 0.9998
_exptl_absorpt_correction_T_min 0.9913
_exptl_absorpt_correction_type empirical
_exptl_crystal_colour Colorless
_exptl_crystal_density_diffrn 1.37
_exptl_crystal_description Plates
_exptl_crystal_size_max 0.3
_exptl_crystal_size_mid 0.3
_exptl_crystal_size_min 0.18
_refine_diff_density_max 0.2026
_refine_diff_density_min -0.2277
_refine_ls_extinction_method none
_refine_ls_goodness_of_fit_obs 1.534
_refine_ls_hydrogen_treatment refU
_refine_ls_number_parameters 205
_refine_ls_number_reflns 1696
_refine_ls_R_factor_obs 0.040
_refine_ls_shift/esd_max 0.001
_refine_ls_structure_factor_coef F
_refine_ls_weighting_details 'w=1/[\s^2^(F) + 0.000727F^2^]'
_refine_ls_weighting_scheme calc
_refine_ls_wR_factor_obs 0.055
_reflns_number_observed 1696
_reflns_number_total 2245
_reflns_observed_criterion I>3.0\s(I)
_cod_data_source_file ka1087.cif
_cod_data_source_block ka1087a
_cod_depositor_comments
;
The following automatic conversions were performed:

'_refine_ls_weighting_scheme' value 'w=1/[\s^2^(F) + 0.000727F^2^]'
was changed to 'calc'. New tag '_refine_ls_weighting_details' was
created. The value of the new tag was set to 'w=1/[\s^2^(F) +
0.000727F^2^]'.

Automatic conversion script
Id: cif_fix_values 3143 2015-03-26 13:38:13Z robertas 
;
_cod_original_cell_volume 1472.0(10)
_cod_original_sg_symbol_H-M 'P 21/c'
_cod_database_code 2003272

loop_
_symmetry_equiv_pos_as_xyz
x,y,z
x,1/2-y,1/2+z
-x,-y,-z
-x,1/2+y,1/2-z

loop_
_atom_site_label
_atom_site_fract_x
_atom_site_fract_y
_atom_site_fract_z
_atom_site_B_iso_or_equiv
C(1) .2326(2) .3864(3) .4150(2) 2.81(4)
C(2) .3514(2) .4053(3) .4629(2) 3.03(4)
C(3) .4037(2) .2441(3) .4389(2) 3.22(4)
C(4) .3199(2) .0981(3) .4151(2) 2.72(4)
C(5) .3143(2) .0043(4) .3235(2) 4.03(5)
C(6) .1968(2) -.0248(3) .2743(2) 4.12(5)
C(7) .1446(2) .1411(3) .2930(2) 3.51(4)
C(8) .0306(2) .1159(3) .2919(2) 4.33(5)
C(9) .0411(2) .0381(3) .3859(2) 4.01(5)
C(10) .1327(2) .1395(3) .4534(2) 3.05(4)
C(11) .0956(2) .3094(3) .4833(2) 4.03(5)
C(12) .1805(2) .4394(3) .4882(2) 3.57(5)
C(13) .2080(2) .1918(3) .3944(2) 2.58(4)
C(14) .3346(2) -.0309(3) .4930(2) 3.04(5)
C(15) .3907(3) -.0662(4) .6598(2) 5.63(7)
C(16) .3029(3) -.0438(5) .6966(2) 7.01(9)
C(17) .3618(2) .4184(3) .5647(2) 3.57(5)
O(1) .4419(2) .4248(3) .6292(1) 5.48(4)
O(2) .3071(2) -.1800(2) .4812(1) 4.76(4)
O(3) .2656(1) .4228(2) .5769(1) 4.25(4)
O(4) .3777(1) .0382(2) .5764(1) 4.14(3)
O(5) .1409(2) .6058(2) .4823(2) 5.20(5)
H .193(2) .675(4) .478(2) 4.5(1)
H(1) .2078(2) .4549(3) .3571(2) 4.5(1)
H(2) .3854(2) .5057(3) .4441(2) 4.5(1)
H(31) .4280(2) .2673(3) .3847(2) 4.5(1)
H(32) .4647(2) .2101(3) .4927(2) 4.5(1)
H(51) .3523(2) -.1067(4) .3369(2) 4.5(1)
H(52) .3455(2) .0763(4) .2850(2) 4.5(1)
H(61) .1830(2) -.0418(3) .2068(2) 4.5(1)
H(62) .1708(2) -.1256(3) .3005(2) 4.5(1)
H(7) .1444(2) .2262(3) .2445(2) 4.5(1)
H(81) -.0076(2) .0370(3) .2412(2) 4.5(1)
H(82) -.0070(2) .2273(3) .2841(2) 4.5(1)
H(91) -.0248(2) .0533(3) .4019(2) 4.5(1)
H(92) .0585(2) -.0856(3) .3870(2) 4.5(1)
H(10) .1657(2) .0684(3) .5091(2) 4.5(1)
H(111) .0857(2) .2964(3) .5451(2) 4.5(1)
H(112) .0282(2) .3460(3) .4374(2) 4.5(1)
H(151) .4569(3) -.0316(4) .7080(2) 11.0(6)
H(152) .3952(3) -.1887(4) .6439(2) 11.0(6)
H(161) .3149(3) -.1161(5) .7527(2) 11.0(6)
H(162) .2363(3) -.0789(5) .6491(2) 11.0(6)
H(163) .2979(3) .0782(5) .7132(2) 11.0(6)

loop_
_geom_angle_atom_site_label_1
_geom_angle_atom_site_label_2
_geom_angle_atom_site_label_3
_geom_angle
_geom_angle_publ_flag
O(3) C(12) O(5) 108.1(2) yes
O(3) C(12) C(1) 104.0(2) yes
O(3) C(12) C(11) 109.9(2) yes
O(5) C(12) C(1) 116.8(2) yes
O(5) C(12) C(11) 111.0(2) yes
C(1) C(12) C(11) 106.8(2) yes
C(1) C(13) C(4) 106.2(2) yes
C(1) C(13) C(7) 117.3(2) yes
C(1) C(13) C(10) 105.4(2) yes
C(4) C(13) C(7) 105.2(2) yes
C(4) C(13) C(10) 119.1(2) yes
C(7) C(13) C(10) 104.2(2) yes
C(5) C(6) C(7) 103.9(2) no
C(6) C(7) C(13) 105.0(2) no
C(8) C(7) C(13) 106.0(2) no
C(7) C(8) C(9) 104.1(2) no
C(8) C(9) C(10) 103.8(2) no
C(9) C(10) C(11) 112.1(2) no
C(9) C(10) C(13) 105.5(2) no
C(11) C(10) C(13) 105.4(2) no
C(10) C(11) C(12) 106.6(2) no
O(2) C(14) O(4) 123.3(2) no
O(2) C(14) C(4) 124.0(2) no
O(4) C(14) C(4) 112.6(2) no
O(4) C(15) C(16) 111.8(3) no
O(1) C(17) O(3) 121.8(3) no
O(1) C(17) C(2) 127.4(3) no
O(3) C(17) C(2) 110.8(2) no
C(1) C(2) C(3) 106.8(2) no
C(1) C(2) C(17) 103.9(2) no
C(3) C(2) C(17) 113.3(2) no
C(2) C(3) C(4) 107.8(2) no
C(3) C(4) C(5) 112.4(2) no
C(3) C(4) C(13) 105.7(2) no
C(3) C(4) C(14) 113.3(2) no
C(5) C(4) C(13) 105.1(2) no
C(5) C(4) C(14) 110.1(2) no
C(13) C(4) C(14) 109.8(2) no
C(4) C(5) C(6) 105.1(2) no

loop_
_geom_bond_atom_site_label_1
_geom_bond_atom_site_label_2
_geom_bond_distance
_geom_bond_publ_flag
O(3) C(12) 1.460(3) yes
O(5) C(12) 1.384(3) yes
C(1) C(13) 1.553(3) yes
C(4) C(13) 1.593(3) yes
C(7) C(13) 1.546(3) yes
C(10) C(13) 1.585(4) yes
O(1) C(17) 1.197(3) no
O(2) C(14) 1.207(3) no
O(3) C(17) 1.345(4) no
O(4) C(14) 1.321(3) no
O(4) C(15) 1.459(4) no
C(1) C(2) 1.521(3) no
C(1) C(12) 1.531(4) no
C(2) C(3) 1.526(4) no
C(2) C(17) 1.500(4) no
C(3) C(4) 1.547(3) no
C(4) C(5) 1.541(4) no
C(4) C(14) 1.507(3) no
C(5) C(6) 1.519(3) no
C(6) C(7) 1.528(4) no
C(7) C(8) 1.520(4) no
C(8) C(9) 1.507(4) no
C(9) C(10) 1.533(3) no
C(10) C(11) 1.523(4) no
C(11) C(12) 1.496(4) no
C(15) C(16) 1.451(6) no

loop_
_geom_torsion_atom_site_label_1
_geom_torsion_atom_site_label_2
_geom_torsion_atom_site_label_3
_geom_torsion_atom_site_label_4
_geom_torsion
_geom_torsion_publ_flag
O(3) C(12) O(5) H 66.5(18) yes
C(2) C(1) C(13) C(4) -10.1(3) no
C(1) C(13) C(4) C(3) -4.5(2) no
C(13) C(4) C(3) C(2) 17.5(2) no
C(4) C(3) C(2) C(1) -24.2(3) no
C(3) C(2) C(1) C(13) 21.2(3) no
C(8) C(7) C(13) C(10) 16.2(2) no
C(7) C(13) C(10) C(9) 8.7(2) no
C(13) C(10) C(9) C(8) -30.5(2) no
C(10) C(9) C(8) C(7) 41.0(3) no
C(9) C(8) C(7) C(13) -35.8(2) no
C(11) C(10) C(13) C(1) 14.1(2) no
C(10) C(13) C(1) C(12) 4.0(2) no
C(13) C(1) C(12) C(11) -21.2(2) no
C(1) C(12) C(11) C(10) 30.6(2) no
C(12) C(11) C(10) C(13) -27.5(2) no
C(5) C(4) C(13) C(7) 1.6(2) no
C(4) C(13) C(7) C(6) 22.0(2) no
C(13) C(7) C(6) C(5) -37.9(3) no
C(7) C(6) C(5) C(4) 39.0(3) no
C(6) C(5) C(4) C(13) -24.8(3) no
C(12) C(1) C(2) C(17) 15.2(2) no
C(1) C(2) C(17) O(3) -4.8(2) no
C(2) C(17) O(3) C(12) -8.5(3) no
C(17) O(3) C(12) C(1) 17.9(2) no
O(3) C(12) C(1) C(2) -19.8(2) no
C(13) C(4) C(14) O(4) -88.0(2) no
